data_4127088
loop_
_publ_author_name
'Robinson, Emily E.'
'Thomson, Regan J.'

_publ_section_title
;
 A Strategy for the Convergent and Stereoselective Assembly of Polycyclic
 Molecules.
;
_journal_name_full 'Journal of the American Chemical Society'
_journal_paper_doi 10.1021/jacs.7b13234
_journal_year 2018
_chemical_absolute_configuration ad
_chemical_formula_moiety '4(C14 H14 O2)'
_chemical_formula_sum 'C56 H56 O8'
_chemical_formula_weight 857.00
_chemical_name_systematic
;
 ?
;
_space_group_crystal_system orthorhombic
_space_group_IT_number 19
_space_group_name_Hall 'P 2ac 2ab'
_space_group_name_H-M_alt 'P 21 21 21'
_symmetry_space_group_name_Hall 'P 2ac 2ab'
_symmetry_space_group_name_H-M 'P 21 21 21'
_atom_sites_solution_hydrogens geom
_audit_creation_date 2017-06-05
_audit_creation_method
;
Olex2 1.2
(compiled 2015.01.26 svn.r3150 for OlexSys, GUI svn.r4998)
;
_cell_angle_alpha 90
_cell_angle_beta 90
_cell_angle_gamma 90
_cell_formula_units_Z 1
_cell_length_a 7.3044(3)
_cell_length_b 8.2583(3)
_cell_length_c 17.9776(7)
_cell_measurement_reflns_used 9974
_cell_measurement_temperature 100(2)
_cell_measurement_theta_max 66.481
_cell_measurement_theta_min 2.458
_cell_volume 1084.44(7)
_computing_cell_refinement 'SAINT V7.23A (Bruker, 2005)'
_computing_data_collection 'APEX2 V2.1-4 (Bruker, 2007)'
_computing_data_reduction 'Bruker SAINT'
_computing_molecular_graphics 'Olex2 (Dolomanov et al., 2009)'
_computing_publication_material 'Olex2 (Dolomanov et al., 2009)'
_computing_structure_refinement 'ShelXL (Sheldrick, 2008)'
_computing_structure_solution 'ShelXS (Sheldrick, 2008)'
_diffrn_ambient_temperature 99.99
_diffrn_detector_area_resol_mean 8
_diffrn_measured_fraction_theta_full 0.972
_diffrn_measured_fraction_theta_max 0.998
_diffrn_measurement_device_type 'Bruker SMART APEX CCD area detector'
_diffrn_measurement_method '\w and \f scans'
_diffrn_radiation_monochromator 'MX optics'
_diffrn_radiation_type CuK\a
_diffrn_radiation_wavelength 1.54184
_diffrn_reflns_av_R_equivalents 0.0262
_diffrn_reflns_av_unetI/netI 0.0125
_diffrn_reflns_Laue_measured_fraction_full 0.972
_diffrn_reflns_Laue_measured_fraction_max 0.998
_diffrn_reflns_limit_h_max 8
_diffrn_reflns_limit_h_min -8
_diffrn_reflns_limit_k_max 9
_diffrn_reflns_limit_k_min -9
_diffrn_reflns_limit_l_max 21
_diffrn_reflns_limit_l_min -21
_diffrn_reflns_number 17200
_diffrn_reflns_point_group_measured_fraction_full 0.969
_diffrn_reflns_point_group_measured_fraction_max 0.997
_diffrn_reflns_theta_full 67.684
_diffrn_reflns_theta_max 66.481
_diffrn_reflns_theta_min 4.920
_diffrn_source microsource
_exptl_absorpt_coefficient_mu 0.692
_exptl_absorpt_correction_T_max 0.7528
_exptl_absorpt_correction_T_min 0.6924
_exptl_absorpt_correction_type multi-scan
_exptl_absorpt_process_details
;
SADABS-2014/5 (Bruker,2014/5) was used for absorption correction.
wR2(int) was 0.0923 before and 0.0349 after correction.
The Ratio of minimum to maximum transmission is 0.9198.
The \l/2 correction factor is Not present.
;
_exptl_crystal_colour colourless
_exptl_crystal_colour_primary colourless
_exptl_crystal_density_diffrn 1.312
_exptl_crystal_description block
_exptl_crystal_F_000 456
_exptl_crystal_size_max 0.315
_exptl_crystal_size_mid 0.131
_exptl_crystal_size_min 0.086
_refine_diff_density_max 0.170
_refine_diff_density_min -0.131
_refine_diff_density_rms 0.027
_refine_ls_abs_structure_details
;
 Flack x determined using 770 quotients [(I+)-(I-)]/[(I+)+(I-)]
 (Parsons and Flack (2004), Acta Cryst. A60, s61).
;
_refine_ls_abs_structure_Flack -0.01(4)
_refine_ls_extinction_method none
_refine_ls_goodness_of_fit_ref 1.061
_refine_ls_hydrogen_treatment constr
_refine_ls_matrix_type full
_refine_ls_number_parameters 145
_refine_ls_number_reflns 1902
_refine_ls_number_restraints 0
_refine_ls_restrained_S_all 1.061
_refine_ls_R_factor_all 0.0231
_refine_ls_R_factor_gt 0.0230
_refine_ls_shift/su_max 0.000
_refine_ls_shift/su_mean 0.000
_refine_ls_structure_factor_coef Fsqd
_refine_ls_weighting_details 'w=1/[\s^2^(Fo^2^)+(0.0280P)^2^+0.2260P] where P=(Fo^2^+2Fc^2^)/3'
_refine_ls_weighting_scheme calc
_refine_ls_wR_factor_gt 0.0586
_refine_ls_wR_factor_ref 0.0586
_reflns_Friedel_coverage 0.683
_reflns_Friedel_fraction_full 0.965
_reflns_Friedel_fraction_max 0.995
_reflns_number_gt 1897
_reflns_number_total 1902
_reflns_threshold_expression 'I > 2\s(I)'
_cod_data_source_file ja7b13234_si_002.cif
_cod_data_source_block cx0928_0m
_cod_database_code 4127088
_shelxl_version_number 2013-4
_shelx_space_group_comment
;
The symmetry employed for this shelxl refinement is uniquely defined
by the following loop, which should always be used as a source of
symmetry information in preference to the above space-group names.
They are only intended as comments.
;
_shelx_estimated_absorpt_t_max 0.943
_shelx_estimated_absorpt_t_min 0.812
_olex2_refinement_description
;
1. Fixed Uiso
 At 1.2 times of:
  All C(H) groups, All C(H,H) groups
2.a Ternary CH refined with riding coordinates:
 C5(H5), C8(H8), C13(H13), C14(H14)
2.b Secondary CH2 refined with riding coordinates:
 C4(H4A,H4B), C9(H9A,H9B)
2.c Aromatic/amide H refined with riding coordinates:
 C2(H2), C3(H3), C6(H6), C7(H7), C10(H10), C11(H11)
;
_olex2_submission_special_instructions 'No special instructions were received'

loop_
_space_group_symop_operation_xyz
'x, y, z'
'-x+1/2, -y, z+1/2'
'x+1/2, -y+1/2, -z'
'-x, y+1/2, -z+1/2'

loop_
_atom_site_label
_atom_site_type_symbol
_atom_site_fract_x
_atom_site_fract_y
_atom_site_fract_z
_atom_site_U_iso_or_equiv
_atom_site_adp_type
_atom_site_occupancy
_atom_site_site_symmetry_order
_atom_site_calc_flag
_atom_site_refinement_flags_posn
O1 O -0.01989(15) 0.67755(13) 0.38571(6) 0.0267(3) Uani 1 1 d .
O2 O -0.08491(15) 0.38485(13) 0.48045(6) 0.0260(3) Uani 1 1 d .
C1 C 0.1382(2) 0.64684(17) 0.40274(8) 0.0209(3) Uani 1 1 d .
C2 C 0.2683(3) 0.77181(19) 0.42800(8) 0.0261(4) Uani 1 1 d .
H2 H 0.2233 0.8674 0.4510 0.031 Uiso 1 1 calc R
C3 C 0.4478(2) 0.75256(19) 0.41902(9) 0.0286(4) Uani 1 1 d .
H3 H 0.5271 0.8355 0.4364 0.034 Uiso 1 1 calc R
C4 C 0.5315(2) 0.6063(2) 0.38276(9) 0.0284(4) Uani 1 1 d .
H4A H 0.5911 0.5384 0.4211 0.034 Uiso 1 1 calc R
H4B H 0.6267 0.6414 0.3470 0.034 Uiso 1 1 calc R
C5 C 0.3869(2) 0.50622(18) 0.34191(8) 0.0207(3) Uani 1 1 d .
H5 H 0.3426 0.5721 0.2988 0.025 Uiso 1 1 calc R
C6 C 0.4596(2) 0.34988(19) 0.31155(9) 0.0239(3) Uani 1 1 d .
H6 H 0.5744 0.3518 0.2867 0.029 Uiso 1 1 calc R
C7 C 0.3737(2) 0.20941(19) 0.31717(8) 0.0233(3) Uani 1 1 d .
H7 H 0.4305 0.1168 0.2960 0.028 Uiso 1 1 calc R
C8 C 0.19229(19) 0.18706(18) 0.35483(8) 0.0193(3) Uani 1 1 d .
H8 H 0.2165 0.1374 0.4046 0.023 Uiso 1 1 calc R
C9 C 0.0635(2) 0.07349(18) 0.31292(8) 0.0230(3) Uani 1 1 d .
H9A H 0.0474 0.1131 0.2614 0.028 Uiso 1 1 calc R
H9B H 0.1186 -0.0360 0.3105 0.028 Uiso 1 1 calc R
C10 C -0.1193(2) 0.06372(18) 0.35036(9) 0.0241(3) Uani 1 1 d .
H10 H -0.1991 -0.0226 0.3373 0.029 Uiso 1 1 calc R
C11 C -0.1755(2) 0.17054(19) 0.40122(8) 0.0233(3) Uani 1 1 d .
H11 H -0.2914 0.1563 0.4242 0.028 Uiso 1 1 calc R
C12 C -0.0605(2) 0.31056(18) 0.42240(8) 0.0197(3) Uani 1 1 d .
C13 C 0.09286(19) 0.34894(16) 0.36830(8) 0.0172(3) Uani 1 1 d .
H13 H 0.0370 0.3849 0.3203 0.021 Uiso 1 1 calc R
C14 C 0.2229(2) 0.48031(17) 0.39485(8) 0.0184(3) Uani 1 1 d .
H14 H 0.2720 0.4473 0.4445 0.022 Uiso 1 1 calc R

loop_
_atom_site_aniso_label
_atom_site_aniso_U_11
_atom_site_aniso_U_22
_atom_site_aniso_U_33
_atom_site_aniso_U_23
_atom_site_aniso_U_13
_atom_site_aniso_U_12
O1 0.0270(6) 0.0218(5) 0.0313(6) 0.0006(5) 0.0029(5) 0.0045(4)
O2 0.0296(6) 0.0258(5) 0.0227(5) -0.0020(4) 0.0066(5) 0.0010(5)
C1 0.0275(8) 0.0196(7) 0.0156(7) 0.0016(5) 0.0026(6) 0.0004(6)
C2 0.0408(10) 0.0181(7) 0.0194(7) -0.0001(6) -0.0002(7) -0.0034(7)
C3 0.0376(9) 0.0260(8) 0.0220(7) 0.0028(7) -0.0065(7) -0.0107(7)
C4 0.0238(8) 0.0330(9) 0.0284(8) 0.0031(7) -0.0039(6) -0.0057(7)
C5 0.0196(7) 0.0231(7) 0.0195(7) 0.0024(6) -0.0001(6) -0.0018(6)
C6 0.0189(7) 0.0298(8) 0.0228(8) 0.0009(6) 0.0039(6) 0.0036(6)
C7 0.0239(8) 0.0248(7) 0.0212(7) -0.0032(6) 0.0019(6) 0.0066(6)
C8 0.0233(8) 0.0175(7) 0.0169(7) -0.0003(6) -0.0012(6) 0.0016(6)
C9 0.0312(8) 0.0186(7) 0.0193(7) -0.0009(6) -0.0033(6) 0.0015(6)
C10 0.0264(8) 0.0207(7) 0.0251(7) 0.0041(6) -0.0081(6) -0.0035(6)
C11 0.0214(7) 0.0242(8) 0.0243(7) 0.0054(6) -0.0011(6) -0.0021(6)
C12 0.0202(7) 0.0191(7) 0.0198(7) 0.0035(6) -0.0004(6) 0.0042(6)
C13 0.0191(7) 0.0169(7) 0.0157(7) 0.0010(5) -0.0008(6) 0.0009(6)
C14 0.0213(7) 0.0185(7) 0.0152(7) 0.0006(5) 0.0003(6) -0.0002(6)

loop_
_atom_type_symbol
_atom_type_description
_atom_type_scat_dispersion_real
_atom_type_scat_dispersion_imag
_atom_type_scat_source
C C 0.0181 0.0091 'International Tables Vol C Tables 4.2.6.8 and 6.1.1.4'
H H 0.0000 0.0000 'International Tables Vol C Tables 4.2.6.8 and 6.1.1.4'
O O 0.0492 0.0322 'International Tables Vol C Tables 4.2.6.8 and 6.1.1.4'

loop_
_geom_angle_atom_site_label_1
_geom_angle_atom_site_label_2
_geom_angle_atom_site_label_3
_geom_angle
O1 C1 C2 122.77(14)
O1 C1 C14 123.47(14)
C2 C1 C14 113.62(13)
C1 C2 H2 119.5
C3 C2 C1 120.94(15)
C3 C2 H2 119.5
C2 C3 H3 118.3
C2 C3 C4 123.34(15)
C4 C3 H3 118.3
C3 C4 H4A 109.4
C3 C4 H4B 109.4
C3 C4 C5 111.23(14)
H4A C4 H4B 108.0
C5 C4 H4A 109.4
C5 C4 H4B 109.4
C4 C5 H5 107.5
C4 C5 C14 108.33(12)
C6 C5 C4 113.34(13)
C6 C5 H5 107.5
C6 C5 C14 112.31(12)
C14 C5 H5 107.5
C5 C6 H6 118.0
C7 C6 C5 124.03(13)
C7 C6 H6 118.0
C6 C7 H7 117.9
C6 C7 C8 124.17(13)
C8 C7 H7 117.9
C7 C8 H8 107.4
C7 C8 C9 113.40(12)
C7 C8 C13 112.38(12)
C9 C8 H8 107.4
C9 C8 C13 108.68(11)
C13 C8 H8 107.4
C8 C9 H9A 109.4
C8 C9 H9B 109.4
H9A C9 H9B 108.0
C10 C9 C8 111.14(12)
C10 C9 H9A 109.4
C10 C9 H9B 109.4
C9 C10 H10 118.5
C11 C10 C9 123.10(14)
C11 C10 H10 118.5
C10 C11 H11 119.4
C10 C11 C12 121.25(14)
C12 C11 H11 119.4
O2 C12 C11 121.95(14)
O2 C12 C13 123.33(14)
C11 C12 C13 114.67(12)
C8 C13 H13 108.3
C12 C13 C8 105.53(11)
C12 C13 H13 108.3
C12 C13 C14 114.18(12)
C14 C13 C8 111.98(11)
C14 C13 H13 108.3
C1 C14 C5 104.41(12)
C1 C14 C13 114.97(12)
C1 C14 H14 108.1
C5 C14 H14 108.1
C13 C14 C5 112.97(12)
C13 C14 H14 108.1

loop_
_geom_bond_atom_site_label_1
_geom_bond_atom_site_label_2
_geom_bond_distance
O1 C1 1.2210(19)
O2 C12 1.2235(18)
C1 C2 1.475(2)
C1 C14 1.515(2)
C2 H2 0.9500
C2 C3 1.331(3)
C3 H3 0.9500
C3 C4 1.502(2)
C4 H4A 0.9900
C4 H4B 0.9900
C4 C5 1.529(2)
C5 H5 1.0000
C5 C6 1.499(2)
C5 C14 1.545(2)
C6 H6 0.9500
C6 C7 1.323(2)
C7 H7 0.9500
C7 C8 1.499(2)
C8 H8 1.0000
C8 C9 1.527(2)
C8 C13 1.5405(19)
C9 H9A 0.9900
C9 H9B 0.9900
C9 C10 1.498(2)
C10 H10 0.9500
C10 C11 1.335(2)
C11 H11 0.9500
C11 C12 1.479(2)
C12 C13 1.517(2)
C13 H13 1.0000
C13 C14 1.5191(19)
C14 H14 1.0000

loop_
_geom_torsion_atom_site_label_1
_geom_torsion_atom_site_label_2
_geom_torsion_atom_site_label_3
_geom_torsion_atom_site_label_4
_geom_torsion
O1 C1 C2 C3 -153.92(16)
O1 C1 C14 C5 120.71(15)
O1 C1 C14 C13 -3.6(2)
O2 C12 C13 C8 127.56(15)
O2 C12 C13 C14 4.1(2)
C1 C2 C3 C4 0.5(2)
C2 C1 C14 C5 -55.18(16)
C2 C1 C14 C13 -179.52(12)
C2 C3 C4 C5 13.7(2)
C3 C4 C5 C6 -173.93(12)
C3 C4 C5 C14 -48.59(17)
C4 C5 C6 C7 135.57(16)
C4 C5 C14 C1 68.84(15)
C4 C5 C14 C13 -165.54(12)
C5 C6 C7 C8 -0.2(2)
C6 C5 C14 C1 -165.21(12)
C6 C5 C14 C13 -39.59(17)
C6 C7 C8 C9 138.66(16)
C6 C7 C8 C13 14.9(2)
C7 C8 C9 C10 -176.44(12)
C7 C8 C13 C12 -166.39(11)
C7 C8 C13 C14 -41.59(16)
C8 C9 C10 C11 15.9(2)
C8 C13 C14 C1 174.82(12)
C8 C13 C14 C5 55.11(16)
C9 C8 C13 C12 67.27(14)
C9 C8 C13 C14 -167.93(11)
C9 C10 C11 C12 1.9(2)
C10 C11 C12 O2 -160.92(15)
C10 C11 C12 C13 16.6(2)
C11 C12 C13 C8 -49.96(15)
C11 C12 C13 C14 -173.38(12)
C12 C13 C14 C1 -65.33(16)
C12 C13 C14 C5 174.96(12)
C13 C8 C9 C10 -50.69(15)
C14 C1 C2 C3 22.0(2)
C14 C5 C6 C7 12.4(2)
